data_1519242
loop_
_publ_author_name
'Coles, Simon J.'
'Threlfall, Terry L.'
'Mayer, Thomas A.'
'Hursthouse, Michael B.'

_publ_section_title
;
 4-Methyl-N-pyridin-2-yl-benzamide
;
_journal_name_full 'Crystal Structure Report Archive'
_journal_page_first 201
_journal_year 2000
_chemical_formula_sum 'C13 H12 N2 O'
_chemical_formula_weight 212.25
_space_group_IT_number 2
_symmetry_cell_setting triclinic
_symmetry_space_group_name_Hall '-P 1'
_symmetry_space_group_name_H-M 'P -1'
_atom_sites_solution_hydrogens geom
_atom_sites_solution_primary direct
_atom_sites_solution_secondary difmap
_cell_angle_alpha 97.75(3)
_cell_angle_beta 94.54(3)
_cell_angle_gamma 106.50(3)
_cell_formula_units_Z 2
_cell_length_a 5.9447(12)
_cell_length_b 7.7890(16)
_cell_length_c 12.333(3)
_cell_measurement_temperature 293(2)
_cell_measurement_theta_max 27.36
_cell_measurement_theta_min 2.99
_cell_volume 538.4(2)
_computing_cell_refinement 'DENZO & COLLECT'
_computing_data_collection 'DENZO (Otwinowski & Minor, 1997) & COLLECT (Hooft, 1998)'
_computing_data_reduction 'DENZO & COLLECT'
_computing_structure_refinement 'SHELXL-97 (Sheldrick, 1997)'
_computing_structure_solution 'SHELXS-97 (Sheldrick, 1997)'
_diffrn_ambient_temperature 293(2)
_diffrn_detector_area_resol_mean 9.091
_diffrn_measured_fraction_theta_full 0.890
_diffrn_measured_fraction_theta_max 0.890
_diffrn_measurement_device_type 'Nonius KappaCCD'
_diffrn_measurement_method '\f and \w scans'
_diffrn_radiation_monochromator graphite
_diffrn_radiation_source 'Nonius FR591 rotating anode'
_diffrn_radiation_type MoK\a
_diffrn_radiation_wavelength 0.71073
_diffrn_reflns_av_R_equivalents 0.0211
_diffrn_reflns_av_sigmaI/netI 0.0514
_diffrn_reflns_limit_h_max 5
_diffrn_reflns_limit_h_min -7
_diffrn_reflns_limit_k_max 9
_diffrn_reflns_limit_k_min -9
_diffrn_reflns_limit_l_max 13
_diffrn_reflns_limit_l_min -15
_diffrn_reflns_number 3524
_diffrn_reflns_theta_full 27.36
_diffrn_reflns_theta_max 27.36
_diffrn_reflns_theta_min 2.99
_exptl_absorpt_coefficient_mu 0.085
_exptl_absorpt_correction_T_max 0.992
_exptl_absorpt_correction_T_min 0.985
_exptl_absorpt_correction_type multi-scan
_exptl_crystal_colour colourless
_exptl_crystal_density_diffrn 1.309
_exptl_crystal_density_method 'not measured'
_exptl_crystal_description block
_exptl_crystal_F_000 224
_exptl_crystal_size_max 0.2
_exptl_crystal_size_mid 0.15
_exptl_crystal_size_min 0.1
_refine_diff_density_max 0.148
_refine_diff_density_min -0.153
_refine_diff_density_rms 0.032
_refine_ls_extinction_coef 0.16(3)
_refine_ls_extinction_expression Fc^*^=kFc[1+0.001xFc^2^\l^3^/sin(2\q)]^-1/4^
_refine_ls_extinction_method SHELXL
_refine_ls_goodness_of_fit_ref 1.031
_refine_ls_hydrogen_treatment mixed
_refine_ls_matrix_type full
_refine_ls_number_parameters 194
_refine_ls_number_reflns 2164
_refine_ls_number_restraints 0
_refine_ls_restrained_S_all 1.031
_refine_ls_R_factor_all 0.0598
_refine_ls_R_factor_gt 0.0448
_refine_ls_shift/su_max 0.000
_refine_ls_shift/su_mean 0.000
_refine_ls_structure_factor_coef Fsqd
_refine_ls_weighting_details 'calc w=1/[\s^2^(Fo^2^)+(0.0540P)^2^+0.0868P] where P=(Fo^2^+2Fc^2^)/3'
_refine_ls_weighting_scheme calc
_refine_ls_wR_factor_gt 0.1128
_refine_ls_wR_factor_ref 0.1244
_reflns_number_gt 1685
_reflns_number_total 2164
_reflns_threshold_expression >2sigma(I)
_cod_data_source_file eCrystal-201.cif
_cod_data_source_block 00tam035
_cod_depositor_comments
;
Citation :
Coles, Simon J. and Threlfall, Terry L and Mayer, Thomas A. and 
Hursthouse, Michael B. (2000) 
University of Southampton, Crystal Structure Report Archive. 
(doi:10.5258/ecrystals/201)

More at:
http://ecrystals.chem.soton.ac.uk/201/
;
_cod_original_cell_volume 538.39(19)
_cod_original_sg_symbol_H-M P-1
_cod_database_code 1519242

loop_
_symmetry_equiv_pos_as_xyz
'x, y, z'
'-x, -y, -z'

loop_
_atom_site_label
_atom_site_type_symbol
_atom_site_fract_x
_atom_site_fract_y
_atom_site_fract_z
_atom_site_U_iso_or_equiv
_atom_site_adp_type
_atom_site_occupancy
_atom_site_symmetry_multiplicity
_atom_site_calc_flag
_atom_site_refinement_flags
_atom_site_disorder_assembly
_atom_site_disorder_group
H13 H 0.960(3) 0.059(2) 0.2473(15) 0.058(5) Uiso 1 1 d . . .
H12 H 0.967(3) -0.093(2) 0.0712(13) 0.052(5) Uiso 1 1 d . . .
H22 H 0.577(3) 0.354(2) 0.5122(15) 0.059(5) Uiso 1 1 d . . .
H17 H 0.844(3) 0.021(2) 0.4249(14) 0.053(5) Uiso 1 1 d . . .
H19 H 1.267(3) 0.358(2) 0.7120(14) 0.057(5) Uiso 1 1 d . . .
H21 H 0.732(3) 0.590(3) 0.6646(15) 0.065(5) Uiso 1 1 d . . .
H16 H 0.252(3) -0.298(3) 0.0315(15) 0.066(5) Uiso 1 1 d . . .
H15 H 0.247(3) -0.145(2) 0.2084(15) 0.062(5) Uiso 1 1 d . . .
H20 H 1.099(3) 0.592(2) 0.7683(15) 0.060(5) Uiso 1 1 d . . .
H10A H 0.586(4) -0.234(4) -0.137(2) 0.105(8) Uiso 1 1 d . . .
H10B H 0.500(5) -0.411(4) -0.104(2) 0.100(8) Uiso 1 1 d . . .
H10C H 0.770(6) -0.325(4) -0.088(2) 0.135(11) Uiso 1 1 d . . .
O11 O 0.4255(2) 0.15140(16) 0.35846(9) 0.0568(4) Uani 1 1 d . . .
N13 N 1.0279(2) 0.22834(16) 0.58649(10) 0.0428(3) Uani 1 1 d . . .
C13 C 0.8133(3) -0.0168(2) 0.20365(12) 0.0424(4) Uani 1 1 d . . .
N12 N 0.7593(2) 0.09912(18) 0.43325(10) 0.0436(4) Uani 1 1 d . . .
C14 C 0.5998(2) -0.02978(19) 0.24456(11) 0.0381(4) Uani 1 1 d . . .
C12 C 0.8168(3) -0.1057(2) 0.09887(12) 0.0454(4) Uani 1 1 d . . .
C17 C 0.5838(3) 0.0803(2) 0.35092(12) 0.0405(4) Uani 1 1 d . . .
C15 C 0.3920(3) -0.1352(2) 0.18000(13) 0.0479(4) Uani 1 1 d . . .
C16 C 0.3981(3) -0.2245(2) 0.07606(14) 0.0521(4) Uani 1 1 d . . .
C18 C 0.8303(3) 0.23226(19) 0.52803(11) 0.0398(4) Uani 1 1 d . . .
C22 C 0.7145(3) 0.3608(2) 0.55616(13) 0.0486(4) Uani 1 1 d . . .
C11 C 0.6101(3) -0.2102(2) 0.03302(12) 0.0468(4) Uani 1 1 d . . .
C20 C 1.0237(3) 0.4983(2) 0.70377(14) 0.0524(4) Uani 1 1 d . . .
C19 C 1.1212(3) 0.3617(2) 0.67247(13) 0.0474(4) Uani 1 1 d . . .
C10 C 0.6177(5) -0.3022(3) -0.08145(15) 0.0640(5) Uani 1 1 d . . .
C21 C 0.8158(3) 0.4961(2) 0.64493(14) 0.0538(4) Uani 1 1 d . . .

loop_
_atom_site_aniso_label
_atom_site_aniso_U_11
_atom_site_aniso_U_22
_atom_site_aniso_U_33
_atom_site_aniso_U_23
_atom_site_aniso_U_13
_atom_site_aniso_U_12
O11 0.0521(7) 0.0701(8) 0.0560(7) 0.0011(5) -0.0006(5) 0.0370(6)
N13 0.0457(7) 0.0440(8) 0.0410(7) 0.0039(5) 0.0014(5) 0.0194(6)
C13 0.0391(8) 0.0474(9) 0.0405(8) 0.0063(6) -0.0005(6) 0.0143(7)
N12 0.0499(8) 0.0493(8) 0.0380(7) 0.0014(5) -0.0004(5) 0.0290(6)
C14 0.0390(8) 0.0400(8) 0.0386(7) 0.0087(6) 0.0002(6) 0.0171(6)
C12 0.0452(9) 0.0551(10) 0.0402(8) 0.0109(6) 0.0061(7) 0.0202(7)
C17 0.0403(8) 0.0428(8) 0.0430(8) 0.0096(6) 0.0043(6) 0.0190(6)
C15 0.0388(8) 0.0517(10) 0.0539(9) 0.0075(7) 0.0020(7) 0.0163(7)
C16 0.0464(9) 0.0490(9) 0.0549(10) -0.0006(7) -0.0094(7) 0.0132(7)
C18 0.0447(8) 0.0430(9) 0.0364(7) 0.0088(6) 0.0065(6) 0.0189(6)
C22 0.0535(10) 0.0547(10) 0.0453(9) 0.0051(7) 0.0040(7) 0.0303(8)
C11 0.0590(10) 0.0431(9) 0.0408(8) 0.0068(6) -0.0015(7) 0.0214(7)
C20 0.0623(10) 0.0444(9) 0.0485(9) 0.0013(7) 0.0036(8) 0.0168(7)
C19 0.0470(9) 0.0485(9) 0.0467(9) 0.0069(7) 0.0008(7) 0.0160(7)
C10 0.0890(16) 0.0595(13) 0.0431(10) -0.0012(8) -0.0016(9) 0.0283(11)
C21 0.0658(11) 0.0495(10) 0.0528(9) 0.0025(7) 0.0080(8) 0.0303(8)

loop_
_atom_type_symbol
_atom_type_description
_atom_type_scat_dispersion_real
_atom_type_scat_dispersion_imag
_atom_type_scat_source
C C 0.0033 0.0016 'International Tables Vol C Tables 4.2.6.8 and 6.1.1.4'
H H 0.0000 0.0000 'International Tables Vol C Tables 4.2.6.8 and 6.1.1.4'
N N 0.0061 0.0033 'International Tables Vol C Tables 4.2.6.8 and 6.1.1.4'
O O 0.0106 0.0060 'International Tables Vol C Tables 4.2.6.8 and 6.1.1.4'

loop_
_geom_angle_atom_site_label_1
_geom_angle_atom_site_label_2
_geom_angle_atom_site_label_3
_geom_angle
_geom_angle_site_symmetry_1
_geom_angle_site_symmetry_3
C18 N13 C19 117.07(13) . .
C14 C13 C12 119.96(14) . .
C17 N12 C18 127.46(12) . .
C13 C14 C15 119.02(14) . .
C13 C14 C17 122.08(13) . .
C15 C14 C17 118.62(13) . .
C13 C12 C11 121.63(15) . .
O11 C17 N12 124.46(14) . .
O11 C17 C14 120.26(13) . .
N12 C17 C14 115.23(12) . .
C16 C15 C14 120.42(15) . .
C15 C16 C11 121.30(15) . .
N13 C18 C22 123.16(14) . .
N13 C18 N12 113.07(12) . .
C22 C18 N12 123.71(13) . .
C21 C22 C18 118.06(15) . .
C16 C11 C12 117.66(14) . .
C16 C11 C10 121.61(16) . .
C12 C11 C10 120.72(16) . .
C19 C20 C21 118.30(16) . .
N13 C19 C20 123.67(15) . .
C22 C21 C20 119.63(15) . .

loop_
_geom_bond_atom_site_label_1
_geom_bond_atom_site_label_2
_geom_bond_distance
_geom_bond_site_symmetry_2
O11 C17 1.2235(18) .
N13 C18 1.3390(19) .
N13 C19 1.339(2) .
C13 C14 1.385(2) .
C13 C12 1.386(2) .
N12 C17 1.3588(19) .
N12 C18 1.4024(19) .
C14 C15 1.388(2) .
C14 C17 1.493(2) .
C12 C11 1.388(2) .
C15 C16 1.382(2) .
C16 C11 1.387(2) .
C18 C22 1.390(2) .
C22 C21 1.377(2) .
C11 C10 1.505(2) .
C20 C19 1.376(2) .
C20 C21 1.377(2) .
